data_1520389
loop_
_publ_author_name
'Takemoto, Yusa'
'Yamamoto, Takayuki'
'Ikuma, Naohiko'
'Uchida, Yoshiaki'
'Suzuki, Katsuaki'
'Shimono, Satoshi'
'Takahashi, Hiroki'
'Sato, Nobuhiro'
'Oba, Yojiro'
'Inoue, Rintaro'
'Sugiyama, Masaaki'
'Tsue, Hirohito'
'Kato, Tatsuhisa'
'Yamauchi, Jun'
'Tamura, Rui'

_publ_section_title
;
 Preparation, characterization and magnetic behavior of a spin-labelled
 physical hydrogel containing a chiral cyclic nitroxide radical unit fixed
 inside the gelator molecule.
;
_journal_issue 27
_journal_name_full 'Soft matter'
_journal_page_first 5563
_journal_page_last 5570
_journal_paper_doi 10.1039/c5sm01216c
_journal_volume 11
_journal_year 2015
_chemical_absolute_configuration rm
_chemical_formula_sum 'C36 H53 N2 O5'
_chemical_formula_weight 593.80
_chemical_melting_point 420.0(10)
_chemical_name_systematic
; 
 ? 
;
_space_group_IT_number 19
_symmetry_cell_setting orthorhombic
_symmetry_space_group_name_Hall 'P 2ac 2ab'
_symmetry_space_group_name_H-M 'P 21 21 21'
_atom_sites_solution_hydrogens geom
_atom_sites_solution_primary direct
_atom_sites_solution_secondary difmap
_audit_creation_method SHELXL-97
_audit_update_record
;
2014-12-26 deposited with the CCDC.
2015-06-04 downloaded from the CCDC.
;
_cell_angle_alpha 90.00
_cell_angle_beta 90.00
_cell_angle_gamma 90.00
_cell_formula_units_Z 4
_cell_length_a 9.576(3)
_cell_length_b 13.430(4)
_cell_length_c 26.522(8)
_cell_measurement_reflns_used 7948
_cell_measurement_temperature 100(2)
_cell_measurement_theta_max 27.5
_cell_measurement_theta_min 3.0
_cell_volume 3410.9(18)
_computing_structure_refinement 'SHELXL-97 (Sheldrick, 1997)'
_computing_structure_solution 'SHELXS-97 (Sheldrick, 1990)'
_diffrn_ambient_temperature 100(2)
_diffrn_measured_fraction_theta_full 0.998
_diffrn_measured_fraction_theta_max 0.998
_diffrn_radiation_monochromator graphite
_diffrn_radiation_source 'fine-focus sealed tube'
_diffrn_radiation_type MoK\a
_diffrn_radiation_wavelength 0.71075
_diffrn_reflns_av_R_equivalents 0.0881
_diffrn_reflns_av_sigmaI/netI 0.1053
_diffrn_reflns_limit_h_max 12
_diffrn_reflns_limit_h_min -8
_diffrn_reflns_limit_k_max 17
_diffrn_reflns_limit_k_min -17
_diffrn_reflns_limit_l_max 34
_diffrn_reflns_limit_l_min -34
_diffrn_reflns_number 27817
_diffrn_reflns_theta_full 27.48
_diffrn_reflns_theta_max 27.48
_diffrn_reflns_theta_min 3.03
_exptl_absorpt_coefficient_mu 0.076
_exptl_absorpt_correction_T_max 0.9939
_exptl_absorpt_correction_T_min 0.9776
_exptl_absorpt_correction_type multi-scan
_exptl_absorpt_process_details '(ABSCOR; Higashi, 1995)'
_exptl_crystal_colour 'pale yellow'
_exptl_crystal_density_diffrn 1.154
_exptl_crystal_density_method 'not measured'
_exptl_crystal_description prism
_exptl_crystal_F_000 1292
_exptl_crystal_preparation 'Magnetic properties'
_exptl_crystal_recrystallization_method 'Re-crystallisation from solvent: Methanol/ water'
_exptl_crystal_size_max 0.30
_exptl_crystal_size_mid 0.20
_exptl_crystal_size_min 0.08
_refine_diff_density_max 0.187
_refine_diff_density_min -0.206
_refine_diff_density_rms 0.045
_refine_ls_abs_structure_details 'Flack H D (1983), Acta Cryst. A39, 876-881'
_refine_ls_abs_structure_Flack 0.6(15)
_refine_ls_extinction_method none
_refine_ls_goodness_of_fit_ref 1.095
_refine_ls_hydrogen_treatment mixed
_refine_ls_matrix_type full
_refine_ls_number_parameters 400
_refine_ls_number_reflns 7813
_refine_ls_number_restraints 0
_refine_ls_restrained_S_all 1.095
_refine_ls_R_factor_all 0.1132
_refine_ls_R_factor_gt 0.0822
_refine_ls_shift/su_max 0.000
_refine_ls_shift/su_mean 0.000
_refine_ls_structure_factor_coef Fsqd
_refine_ls_weighting_details 'calc w=1/[\s^2^(Fo^2^)+(0.0330P)^2^+0.2349P] where P=(Fo^2^+2Fc^2^)/3'
_refine_ls_weighting_scheme calc
_refine_ls_wR_factor_gt 0.1262
_refine_ls_wR_factor_ref 0.1397
_reflns_number_gt 5684
_reflns_number_total 7813
_reflns_threshold_expression >2sigma(I)
_cod_data_source_file c5sm01216c2.cif
_cod_data_source_block SSS_3b
_cod_depositor_comments
;
The following automatic conversions were performed:

'_chemical_melting_point' value '419-421' was changed to '420.0(10)'
- the average value was taken and precision was estimated.

Automatic conversion script
Id: cif_fix_values 3271 2015-04-21 07:52:19Z andrius 

 Adding full bibliography for 1520389.cif.
;
_cod_database_code 1520389

loop_
_symmetry_equiv_pos_as_xyz
'x, y, z'
'-x+1/2, -y, z+1/2'
'x+1/2, -y+1/2, -z'
'-x, y+1/2, -z+1/2'

loop_
_atom_site_label
_atom_site_type_symbol
_atom_site_fract_x
_atom_site_fract_y
_atom_site_fract_z
_atom_site_U_iso_or_equiv
_atom_site_adp_type
_atom_site_occupancy
_atom_site_symmetry_multiplicity
_atom_site_calc_flag
_atom_site_refinement_flags
C1 C 0.0611(3) -0.0342(2) 0.12402(12) 0.0266(7) Uani 1 1 d .
C2 C 0.1937(3) -0.0853(2) 0.10424(14) 0.0352(9) Uani 1 1 d .
H1 H 0.2785 -0.0562 0.1197 0.042 Uiso 1 1 calc R
H2 H 0.1917 -0.1577 0.1111 0.042 Uiso 1 1 calc R
C3 C 0.1889(4) -0.0644(2) 0.04736(14) 0.0368(9) Uani 1 1 d .
H3 H 0.2539 -0.1084 0.0288 0.044 Uiso 1 1 calc R
H4 H 0.2125 0.0059 0.0400 0.044 Uiso 1 1 calc R
C4 C 0.0356(4) -0.0874(2) 0.03350(12) 0.0276(8) Uani 1 1 d .
C5 C -0.0004(4) -0.0805(3) 0.17115(13) 0.0381(9) Uani 1 1 d .
H5 H -0.0905 -0.0493 0.1786 0.057 Uiso 1 1 calc R
H6 H 0.0635 -0.0701 0.1995 0.057 Uiso 1 1 calc R
H7 H -0.0138 -0.1520 0.1658 0.057 Uiso 1 1 calc R
C6 C -0.0193(4) -0.0311(2) -0.01197(13) 0.0378(9) Uani 1 1 d .
H8 H -0.1180 -0.0476 -0.0172 0.057 Uiso 1 1 calc R
H9 H 0.0344 -0.0501 -0.0419 0.057 Uiso 1 1 calc R
H10 H -0.0098 0.0406 -0.0062 0.057 Uiso 1 1 calc R
C7 C 0.0887(3) 0.0776(2) 0.13116(12) 0.0257(7) Uani 1 1 d .
C8 C 0.0366(3) 0.1502(2) 0.09932(13) 0.0266(7) Uani 1 1 d .
H11 H -0.0255 0.1315 0.0730 0.032 Uiso 1 1 calc R
C9 C 0.0731(3) 0.2510(2) 0.10485(12) 0.0270(8) Uani 1 1 d .
H12 H 0.0362 0.2999 0.0826 0.032 Uiso 1 1 calc R
C10 C 0.1634(3) 0.2779(2) 0.14305(12) 0.0274(7) Uani 1 1 d .
C11 C 0.2167(4) 0.2057(2) 0.17552(12) 0.0309(8) Uani 1 1 d .
H13 H 0.2793 0.2239 0.2017 0.037 Uiso 1 1 calc R
C12 C 0.1780(4) 0.1075(2) 0.16929(12) 0.0309(8) Uani 1 1 d .
H14 H 0.2137 0.0589 0.1919 0.037 Uiso 1 1 calc R
C13 C 0.0199(3) -0.2001(2) 0.02701(13) 0.0266(7) Uani 1 1 d .
C14 C 0.0863(3) -0.2456(2) -0.01396(13) 0.0326(8) Uani 1 1 d .
H15 H 0.1342 -0.2053 -0.0377 0.039 Uiso 1 1 calc R
C15 C 0.0840(3) -0.3472(2) -0.02079(13) 0.0309(8) Uani 1 1 d .
H16 H 0.1305 -0.3763 -0.0488 0.037 Uiso 1 1 calc R
C16 C 0.0132(3) -0.4071(2) 0.01353(12) 0.0242(7) Uani 1 1 d .
C17 C -0.0532(3) -0.3635(2) 0.05405(12) 0.0252(7) Uani 1 1 d .
H17 H -0.1013 -0.4041 0.0777 0.030 Uiso 1 1 calc R
C18 C -0.0504(3) -0.2608(2) 0.06072(13) 0.0283(8) Uani 1 1 d .
H18 H -0.0973 -0.2319 0.0887 0.034 Uiso 1 1 calc R
C19 C -0.0029(3) -0.5173(2) 0.00701(12) 0.0238(7) Uani 1 1 d .
C20 C 0.1669(4) 0.4501(2) 0.11826(13) 0.0359(9) Uani 1 1 d .
H19 H 0.0639 0.4558 0.1167 0.043 Uiso 1 1 calc R
H20 H 0.2023 0.4346 0.0841 0.043 Uiso 1 1 calc R
C21 C 0.2308(4) 0.5459(2) 0.13767(13) 0.0358(9) Uani 1 1 d .
H21 H 0.2192 0.5983 0.1117 0.043 Uiso 1 1 calc R
H22 H 0.3322 0.5355 0.1426 0.043 Uiso 1 1 calc R
C22 C 0.1675(4) 0.5826(2) 0.18695(13) 0.0346(8) Uani 1 1 d .
H23 H 0.1693 0.5278 0.2119 0.042 Uiso 1 1 calc R
H24 H 0.0687 0.6009 0.1811 0.042 Uiso 1 1 calc R
C23 C 0.2449(4) 0.6721(2) 0.20849(13) 0.0342(8) Uani 1 1 d .
H25 H 0.3434 0.6529 0.2144 0.041 Uiso 1 1 calc R
H26 H 0.2447 0.7258 0.1829 0.041 Uiso 1 1 calc R
C24 C 0.1855(4) 0.7134(2) 0.25735(13) 0.0359(8) Uani 1 1 d .
H27 H 0.1834 0.6596 0.2829 0.043 Uiso 1 1 calc R
H28 H 0.0881 0.7352 0.2514 0.043 Uiso 1 1 calc R
C25 C 0.2698(3) 0.8013(2) 0.27825(13) 0.0334(8) Uani 1 1 d .
H29 H 0.3659 0.7785 0.2857 0.040 Uiso 1 1 calc R
H30 H 0.2761 0.8535 0.2520 0.040 Uiso 1 1 calc R
C26 C 0.2085(4) 0.8465(3) 0.32526(14) 0.0413(9) Uani 1 1 d .
H31 H 0.2025 0.7941 0.3515 0.050 Uiso 1 1 calc R
H32 H 0.1121 0.8687 0.3177 0.050 Uiso 1 1 calc R
C27 C 0.2905(4) 0.9354(2) 0.34696(13) 0.0408(9) Uani 1 1 d .
H33 H 0.2502 0.9531 0.3801 0.049 Uiso 1 1 calc R
H34 H 0.3884 0.9145 0.3526 0.049 Uiso 1 1 calc R
C28 C 0.2904(4) 1.0274(2) 0.31365(13) 0.0353(8) Uani 1 1 d .
H35 H 0.1937 1.0397 0.3020 0.042 Uiso 1 1 calc R
H36 H 0.3482 1.0138 0.2835 0.042 Uiso 1 1 calc R
C29 C 0.3449(4) 1.1214(2) 0.33909(13) 0.0351(8) Uani 1 1 d .
H37 H 0.2872 1.1357 0.3692 0.042 Uiso 1 1 calc R
H38 H 0.4419 1.1098 0.3506 0.042 Uiso 1 1 calc R
C30 C 0.3422(4) 1.2110(2) 0.30417(13) 0.0348(8) Uani 1 1 d .
H39 H 0.2459 1.2193 0.2912 0.042 Uiso 1 1 calc R
H40 H 0.4033 1.1970 0.2749 0.042 Uiso 1 1 calc R
C31 C 0.3883(4) 1.3089(2) 0.32788(13) 0.0361(8) Uani 1 1 d .
H41 H 0.4835 1.3010 0.3419 0.043 Uiso 1 1 calc R
H42 H 0.3247 1.3256 0.3561 0.043 Uiso 1 1 calc R
C32 C 0.3881(4) 1.3945(3) 0.28966(15) 0.0414(10) Uani 1 1 d .
H43 H 0.4576 1.3805 0.2629 0.050 Uiso 1 1 calc R
H44 H 0.2950 1.3989 0.2736 0.050 Uiso 1 1 calc R
C33 C 0.4226(4) 1.4935(3) 0.31447(16) 0.0524(11) Uani 1 1 d .
H45 H 0.3519 1.5088 0.3401 0.079 Uiso 1 1 calc R
H46 H 0.4233 1.5462 0.2889 0.079 Uiso 1 1 calc R
H47 H 0.5147 1.4894 0.3304 0.079 Uiso 1 1 calc R
C34 C 0.0650(3) -0.6715(2) -0.03594(13) 0.0292(8) Uani 1 1 d .
H48 H -0.0079 -0.6982 -0.0125 0.035 Uiso 1 1 calc R
C35 C 0.1994(3) -0.7262(2) -0.02515(11) 0.0235(7) Uani 1 1 d .
C36 C 0.0133(4) -0.6877(3) -0.08982(15) 0.0562(13) Uani 1 1 d .
H49 H -0.0728 -0.6497 -0.0951 0.084 Uiso 1 1 calc R
H50 H -0.0050 -0.7587 -0.0952 0.084 Uiso 1 1 calc R
H51 H 0.0848 -0.6650 -0.1137 0.084 Uiso 1 1 calc R
N1 N -0.0345(3) -0.05229(18) 0.08046(10) 0.0259(6) Uani 1 1 d .
O1 O -0.1663(2) -0.03586(16) 0.08308(8) 0.0294(5) Uani 1 1 d .
O2 O 0.2071(3) 0.37360(16) 0.15326(9) 0.0363(6) Uani 1 1 d .
O3 O -0.0965(2) -0.56146(15) 0.03088(8) 0.0277(5) Uani 1 1 d .
N2 N 0.0824(3) -0.56509(19) -0.02486(11) 0.0261(6) Uani 1 1 d .
H52 H 0.158(3) -0.535(2) -0.0350(12) 0.025(9) Uiso 1 1 d .
O4 O 0.3035(2) -0.68867(15) -0.00856(9) 0.0325(6) Uani 1 1 d .
O5 O 0.1857(2) -0.82235(15) -0.03615(9) 0.0317(6) Uani 1 1 d .
H53 H 0.273(5) -0.859(3) -0.0298(17) 0.104(18) Uiso 1 1 d .

loop_
_atom_site_aniso_label
_atom_site_aniso_U_11
_atom_site_aniso_U_22
_atom_site_aniso_U_33
_atom_site_aniso_U_23
_atom_site_aniso_U_13
_atom_site_aniso_U_12
C1 0.0223(17) 0.0233(17) 0.0343(18) 0.0059(15) -0.0016(15) 0.0030(14)
C2 0.0193(18) 0.0205(16) 0.066(3) -0.0048(17) -0.0039(18) 0.0026(14)
C3 0.0293(19) 0.0253(18) 0.056(2) -0.0107(17) 0.0142(18) -0.0013(16)
C4 0.0331(19) 0.0185(15) 0.0312(18) 0.0002(15) 0.0102(16) 0.0000(14)
C5 0.039(2) 0.036(2) 0.040(2) 0.0098(18) -0.0043(18) -0.0034(17)
C6 0.056(2) 0.0202(17) 0.038(2) 0.0001(16) 0.0119(19) 0.0047(17)
C7 0.0227(17) 0.0235(17) 0.0309(18) -0.0008(14) -0.0004(15) -0.0016(14)
C8 0.0225(17) 0.0230(16) 0.0342(18) -0.0036(15) -0.0012(15) 0.0010(14)
C9 0.0256(18) 0.0222(16) 0.0333(19) 0.0033(15) -0.0022(15) 0.0019(14)
C10 0.0291(18) 0.0236(17) 0.0294(18) -0.0075(14) -0.0001(15) -0.0027(14)
C11 0.037(2) 0.0318(18) 0.0233(17) -0.0029(15) -0.0073(16) 0.0008(16)
C12 0.035(2) 0.0260(17) 0.0315(18) 0.0000(15) 0.0025(17) 0.0050(16)
C13 0.0221(16) 0.0169(15) 0.041(2) -0.0035(15) 0.0045(15) -0.0019(13)
C14 0.0347(19) 0.0173(15) 0.046(2) -0.0019(16) 0.0144(18) -0.0045(15)
C15 0.0290(18) 0.0254(17) 0.038(2) -0.0062(16) 0.0082(17) -0.0017(15)
C16 0.0212(16) 0.0182(15) 0.0331(18) 0.0035(14) -0.0022(15) 0.0040(13)
C17 0.0237(17) 0.0205(16) 0.0313(18) 0.0009(14) 0.0067(15) -0.0052(14)
C18 0.0233(17) 0.0245(17) 0.0370(19) -0.0008(15) 0.0082(15) 0.0015(14)
C19 0.0234(17) 0.0186(15) 0.0294(17) 0.0008(14) -0.0097(14) 0.0002(13)
C20 0.043(2) 0.0279(18) 0.037(2) -0.0005(16) -0.0035(18) -0.0031(17)
C21 0.035(2) 0.0272(19) 0.045(2) -0.0028(17) -0.0009(18) -0.0092(16)
C22 0.036(2) 0.0220(16) 0.046(2) -0.0037(16) 0.0035(18) -0.0022(16)
C23 0.037(2) 0.0286(19) 0.0370(19) -0.0017(16) -0.0007(17) -0.0064(16)
C24 0.0310(19) 0.0301(18) 0.046(2) -0.0015(17) 0.0025(18) -0.0022(17)
C25 0.0291(19) 0.0317(19) 0.039(2) 0.0006(17) 0.0061(16) -0.0071(16)
C26 0.043(2) 0.037(2) 0.044(2) -0.0014(18) 0.0124(19) -0.0057(18)
C27 0.047(2) 0.036(2) 0.040(2) -0.0063(18) 0.0053(19) 0.0000(18)
C28 0.034(2) 0.0357(19) 0.036(2) -0.0011(17) 0.0009(17) 0.0031(17)
C29 0.0295(19) 0.041(2) 0.035(2) -0.0060(17) 0.0035(17) 0.0010(17)
C30 0.034(2) 0.039(2) 0.0314(19) 0.0016(17) 0.0050(16) 0.0030(17)
C31 0.0305(19) 0.0366(19) 0.041(2) 0.0000(18) 0.0017(17) -0.0003(17)
C32 0.032(2) 0.043(2) 0.050(2) 0.0079(19) 0.0084(19) 0.0061(18)
C33 0.043(2) 0.040(2) 0.075(3) 0.012(2) 0.004(2) -0.0012(19)
C34 0.0288(18) 0.0181(16) 0.041(2) -0.0062(15) -0.0027(16) 0.0038(14)
C35 0.0288(17) 0.0185(15) 0.0233(16) 0.0001(13) 0.0014(15) 0.0013(14)
C36 0.076(3) 0.027(2) 0.066(3) -0.017(2) -0.037(3) 0.016(2)
N1 0.0265(15) 0.0190(14) 0.0321(15) 0.0016(12) 0.0022(13) 0.0014(12)
O1 0.0184(11) 0.0271(12) 0.0426(14) -0.0030(11) 0.0030(11) 0.0006(10)
O2 0.0455(16) 0.0234(12) 0.0400(14) -0.0031(11) -0.0140(13) -0.0043(11)
O3 0.0265(12) 0.0185(11) 0.0382(13) -0.0001(10) 0.0013(11) -0.0032(10)
N2 0.0230(15) 0.0176(13) 0.0375(17) -0.0009(12) 0.0000(13) 0.0009(12)
O4 0.0239(12) 0.0191(11) 0.0546(16) -0.0019(11) -0.0043(11) -0.0010(10)
O5 0.0273(13) 0.0159(11) 0.0520(15) -0.0055(11) -0.0020(12) 0.0036(10)

loop_
_atom_type_symbol
_atom_type_description
_atom_type_scat_dispersion_real
_atom_type_scat_dispersion_imag
_atom_type_scat_source
C C 0.0033 0.0016 'International Tables Vol C Tables 4.2.6.8 and 6.1.1.4'
H H 0.0000 0.0000 'International Tables Vol C Tables 4.2.6.8 and 6.1.1.4'
N N 0.0061 0.0033 'International Tables Vol C Tables 4.2.6.8 and 6.1.1.4'
O O 0.0106 0.0060 'International Tables Vol C Tables 4.2.6.8 and 6.1.1.4'

loop_
_geom_angle_atom_site_label_1
_geom_angle_atom_site_label_2
_geom_angle_atom_site_label_3
_geom_angle
N1 C1 C5 109.5(3)
N1 C1 C7 111.1(2)
C5 C1 C7 111.5(3)
N1 C1 C2 99.8(3)
C5 C1 C2 114.8(3)
C7 C1 C2 109.7(3)
C3 C2 C1 103.2(3)
C3 C2 H1 111.1
C1 C2 H1 111.1
C3 C2 H2 111.1
C1 C2 H2 111.1
H1 C2 H2 109.1
C2 C3 C4 103.1(3)
C2 C3 H3 111.2
C4 C3 H3 111.2
C2 C3 H4 111.2
C4 C3 H4 111.2
H3 C3 H4 109.1
N1 C4 C6 110.5(3)
N1 C4 C13 111.2(3)
C6 C4 C13 111.7(3)
N1 C4 C3 99.5(3)
C6 C4 C3 114.8(3)
C13 C4 C3 108.5(3)
C1 C5 H5 109.5
C1 C5 H6 109.5
H5 C5 H6 109.5
C1 C5 H7 109.5
H5 C5 H7 109.5
H6 C5 H7 109.5
C4 C6 H8 109.5
C4 C6 H9 109.5
H8 C6 H9 109.5
C4 C6 H10 109.5
H8 C6 H10 109.5
H9 C6 H10 109.5
C8 C7 C12 117.6(3)
C8 C7 C1 123.5(3)
C12 C7 C1 118.7(3)
C7 C8 C9 121.7(3)
C7 C8 H11 119.1
C9 C8 H11 119.1
C10 C9 C8 119.0(3)
C10 C9 H12 120.5
C8 C9 H12 120.5
O2 C10 C9 125.3(3)
O2 C10 C11 114.6(3)
C9 C10 C11 120.1(3)
C12 C11 C10 119.5(3)
C12 C11 H13 120.3
C10 C11 H13 120.3
C11 C12 C7 122.1(3)
C11 C12 H14 118.9
C7 C12 H14 118.9
C18 C13 C14 117.7(3)
C18 C13 C4 123.8(3)
C14 C13 C4 118.4(3)
C15 C14 C13 121.9(3)
C15 C14 H15 119.1
C13 C14 H15 119.1
C14 C15 C16 119.6(3)
C14 C15 H16 120.2
C16 C15 H16 120.2
C17 C16 C15 119.3(3)
C17 C16 C19 117.5(3)
C15 C16 C19 123.1(3)
C16 C17 C18 120.7(3)
C16 C17 H17 119.6
C18 C17 H17 119.6
C13 C18 C17 120.7(3)
C13 C18 H18 119.6
C17 C18 H18 119.6
O3 C19 N2 122.1(3)
O3 C19 C16 119.0(3)
N2 C19 C16 118.9(3)
O2 C20 C21 106.2(3)
O2 C20 H19 110.5
C21 C20 H19 110.5
O2 C20 H20 110.5
C21 C20 H20 110.5
H19 C20 H20 108.7
C20 C21 C22 113.9(3)
C20 C21 H21 108.8
C22 C21 H21 108.8
C20 C21 H22 108.8
C22 C21 H22 108.8
H21 C21 H22 107.7
C21 C22 C23 112.5(3)
C21 C22 H23 109.1
C23 C22 H23 109.1
C21 C22 H24 109.1
C23 C22 H24 109.1
H23 C22 H24 107.8
C24 C23 C22 115.2(3)
C24 C23 H25 108.5
C22 C23 H25 108.5
C24 C23 H26 108.5
C22 C23 H26 108.5
H25 C23 H26 107.5
C23 C24 C25 113.1(3)
C23 C24 H27 109.0
C25 C24 H27 109.0
C23 C24 H28 109.0
C25 C24 H28 109.0
H27 C24 H28 107.8
C26 C25 C24 113.8(3)
C26 C25 H29 108.8
C24 C25 H29 108.8
C26 C25 H30 108.8
C24 C25 H30 108.8
H29 C25 H30 107.7
C25 C26 C27 115.0(3)
C25 C26 H31 108.5
C27 C26 H31 108.5
C25 C26 H32 108.5
C27 C26 H32 108.5
H31 C26 H32 107.5
C28 C27 C26 114.4(3)
C28 C27 H33 108.7
C26 C27 H33 108.7
C28 C27 H34 108.7
C26 C27 H34 108.7
H33 C27 H34 107.6
C27 C28 C29 114.6(3)
C27 C28 H35 108.6
C29 C28 H35 108.6
C27 C28 H36 108.6
C29 C28 H36 108.6
H35 C28 H36 107.6
C30 C29 C28 112.4(3)
C30 C29 H37 109.1
C28 C29 H37 109.1
C30 C29 H38 109.1
C28 C29 H38 109.1
H37 C29 H38 107.9
C29 C30 C31 115.3(3)
C29 C30 H39 108.4
C31 C30 H39 108.4
C29 C30 H40 108.4
C31 C30 H40 108.4
H39 C30 H40 107.5
C30 C31 C32 111.9(3)
C30 C31 H41 109.2
C32 C31 H41 109.2
C30 C31 H42 109.2
C32 C31 H42 109.2
H41 C31 H42 107.9
C33 C32 C31 111.7(3)
C33 C32 H43 109.3
C31 C32 H43 109.3
C33 C32 H44 109.3
C31 C32 H44 109.3
H43 C32 H44 107.9
C32 C33 H45 109.5
C32 C33 H46 109.5
H45 C33 H46 109.5
C32 C33 H47 109.5
H45 C33 H47 109.5
H46 C33 H47 109.5
N2 C34 C35 109.8(3)
N2 C34 C36 111.2(3)
C35 C34 C36 112.6(3)
N2 C34 H48 107.7
C35 C34 H48 107.7
C36 C34 H48 107.7
O4 C35 O5 124.7(3)
O4 C35 C34 125.0(3)
O5 C35 C34 110.3(3)
C34 C36 H49 109.5
C34 C36 H50 109.5
H49 C36 H50 109.5
C34 C36 H51 109.5
H49 C36 H51 109.5
H50 C36 H51 109.5
O1 N1 C4 122.8(3)
O1 N1 C1 122.2(3)
C4 N1 C1 114.9(2)
C10 O2 C20 117.3(2)
C19 N2 C34 121.5(3)
C19 N2 H52 118(2)
C34 N2 H52 119(2)
C35 O5 H53 111(3)

loop_
_geom_bond_atom_site_label_1
_geom_bond_atom_site_label_2
_geom_bond_distance
C1 N1 1.494(4)
C1 C5 1.515(4)
C1 C7 1.535(4)
C1 C2 1.536(4)
C2 C3 1.535(5)
C2 H1 0.9900
C2 H2 0.9900
C3 C4 1.544(5)
C3 H3 0.9900
C3 H4 0.9900
C4 N1 1.491(4)
C4 C6 1.517(5)
C4 C13 1.531(4)
C5 H5 0.9800
C5 H6 0.9800
C5 H7 0.9800
C6 H8 0.9800
C6 H9 0.9800
C6 H10 0.9800
C7 C8 1.384(4)
C7 C12 1.384(4)
C8 C9 1.405(4)
C8 H11 0.9500
C9 C10 1.380(4)
C9 H12 0.9500
C10 O2 1.379(4)
C10 C11 1.394(4)
C11 C12 1.380(4)
C11 H13 0.9500
C12 H14 0.9500
C13 C18 1.385(4)
C13 C14 1.399(4)
C14 C15 1.377(4)
C14 H15 0.9500
C15 C16 1.391(4)
C15 H16 0.9500
C16 C17 1.379(4)
C16 C19 1.498(4)
C17 C18 1.392(4)
C17 H17 0.9500
C18 H18 0.9500
C19 O3 1.247(4)
C19 N2 1.339(4)
C20 O2 1.437(4)
C20 C21 1.516(4)
C20 H19 0.9900
C20 H20 0.9900
C21 C22 1.523(4)
C21 H21 0.9900
C21 H22 0.9900
C22 C23 1.524(4)
C22 H23 0.9900
C22 H24 0.9900
C23 C24 1.520(4)
C23 H25 0.9900
C23 H26 0.9900
C24 C25 1.535(4)
C24 H27 0.9900
C24 H28 0.9900
C25 C26 1.506(4)
C25 H29 0.9900
C25 H30 0.9900
C26 C27 1.540(5)
C26 H31 0.9900
C26 H32 0.9900
C27 C28 1.519(4)
C27 H33 0.9900
C27 H34 0.9900
C28 C29 1.524(4)
C28 H35 0.9900
C28 H36 0.9900
C29 C30 1.519(4)
C29 H37 0.9900
C29 H38 0.9900
C30 C31 1.522(4)
C30 H39 0.9900
C30 H40 0.9900
C31 C32 1.533(5)
C31 H41 0.9900
C31 H42 0.9900
C32 C33 1.520(5)
C32 H43 0.9900
C32 H44 0.9900
C33 H45 0.9800
C33 H46 0.9800
C33 H47 0.9800
C34 N2 1.469(4)
C34 C35 1.509(4)
C34 C36 1.528(5)
C34 H48 1.0000
C35 O4 1.200(3)
C35 O5 1.331(3)
C36 H49 0.9800
C36 H50 0.9800
C36 H51 0.9800
N1 O1 1.283(3)
N2 H52 0.87(3)
O5 H53 0.98(5)

loop_
_geom_hbond_atom_site_label_D
_geom_hbond_atom_site_label_H
_geom_hbond_atom_site_label_A
_geom_hbond_distance_DH
_geom_hbond_distance_HA
_geom_hbond_distance_DA
_geom_hbond_angle_DHA
_geom_hbond_site_symmetry_A
N2 H52 O1 0.87(3) 2.32(3) 3.164(4) 165(3) 3_545
O5 H53 O3 0.98(5) 1.65(5) 2.609(3) 165(4) 3_535

loop_
_geom_torsion_atom_site_label_1
_geom_torsion_atom_site_label_2
_geom_torsion_atom_site_label_3
_geom_torsion_atom_site_label_4
_geom_torsion
N1 C1 C2 C3 34.8(3)
C5 C1 C2 C3 151.7(3)
C7 C1 C2 C3 -81.9(3)
C1 C2 C3 C4 -45.3(3)
C2 C3 C4 N1 35.0(3)
C2 C3 C4 C6 153.0(3)
C2 C3 C4 C13 -81.3(3)
N1 C1 C7 C8 -3.1(4)
C5 C1 C7 C8 -125.5(3)
C2 C1 C7 C8 106.2(4)
N1 C1 C7 C12 -178.5(3)
C5 C1 C7 C12 59.1(4)
C2 C1 C7 C12 -69.2(4)
C12 C7 C8 C9 0.5(5)
C1 C7 C8 C9 -175.0(3)
C7 C8 C9 C10 0.0(5)
C8 C9 C10 O2 -179.3(3)
C8 C9 C10 C11 -0.1(5)
O2 C10 C11 C12 178.9(3)
C9 C10 C11 C12 -0.3(5)
C10 C11 C12 C7 0.9(5)
C8 C7 C12 C11 -1.0(5)
C1 C7 C12 C11 174.7(3)
N1 C4 C13 C18 0.0(5)
C6 C4 C13 C18 -124.0(3)
C3 C4 C13 C18 108.5(4)
N1 C4 C13 C14 -176.7(3)
C6 C4 C13 C14 59.3(4)
C3 C4 C13 C14 -68.2(4)
C18 C13 C14 C15 -0.7(5)
C4 C13 C14 C15 176.2(3)
C13 C14 C15 C16 0.5(5)
C14 C15 C16 C17 -0.3(5)
C14 C15 C16 C19 175.6(3)
C15 C16 C17 C18 0.3(5)
C19 C16 C17 C18 -175.9(3)
C14 C13 C18 C17 0.7(5)
C4 C13 C18 C17 -176.0(3)
C16 C17 C18 C13 -0.5(5)
C17 C16 C19 O3 15.0(4)
C15 C16 C19 O3 -160.9(3)
C17 C16 C19 N2 -166.0(3)
C15 C16 C19 N2 18.1(5)
O2 C20 C21 C22 -67.9(4)
C20 C21 C22 C23 173.4(3)
C21 C22 C23 C24 179.1(3)
C22 C23 C24 C25 178.3(3)
C23 C24 C25 C26 177.1(3)
C24 C25 C26 C27 -179.7(3)
C25 C26 C27 C28 66.6(4)
C26 C27 C28 C29 168.1(3)
C27 C28 C29 C30 -179.9(3)
C28 C29 C30 C31 177.0(3)
C29 C30 C31 C32 177.7(3)
C30 C31 C32 C33 175.3(3)
N2 C34 C35 O4 2.1(5)
C36 C34 C35 O4 126.6(4)
N2 C34 C35 O5 -178.6(3)
C36 C34 C35 O5 -54.1(4)
C6 C4 N1 O1 43.2(4)
C13 C4 N1 O1 -81.4(4)
C3 C4 N1 O1 164.3(3)
C6 C4 N1 C1 -134.8(3)
C13 C4 N1 C1 100.6(3)
C3 C4 N1 C1 -13.7(3)
C5 C1 N1 O1 48.0(4)
C7 C1 N1 O1 -75.5(4)
C2 C1 N1 O1 168.8(3)
C5 C1 N1 C4 -134.0(3)
C7 C1 N1 C4 102.5(3)
C2 C1 N1 C4 -13.2(3)
C9 C10 O2 C20 -6.7(5)
C11 C10 O2 C20 174.1(3)
C21 C20 O2 C10 -178.7(3)
O3 C19 N2 C34 3.8(5)
C16 C19 N2 C34 -175.1(3)
C35 C34 N2 C19 -124.7(3)
C36 C34 N2 C19 110.0(4)
